data_7002536
loop_
_publ_author_name
'Lin, Ya-Chi'
'Yu, Kuo-Hsuan'
'Huang, Shou-Ling'
'Liu, Yi-Hung'
'Wang, Yu'
'Liu, Shiuh-Tzung'
'Chen, Jwu-Ting'

_publ_section_title
;
 Alternating ethylene-norbornene copolymerization catalyzed by cationic
 organopalladium complexes bearing hemilabile bidentate ligands of
 \a-amino-pyridines
;
_journal_issue 41
_journal_name_full 'Dalton Transactions'
_journal_page_first 9058
_journal_page_last 9067
_journal_paper_doi 10.1039/b912068h
_journal_year 2009
_chemical_formula_sum 'C12 H20 B F4 N3 Pd'
_chemical_formula_weight 399.52
_chemical_name_systematic
;
?
;
_space_group_IT_number 2
_symmetry_cell_setting triclinic
_symmetry_space_group_name_Hall '-P 1'
_symmetry_space_group_name_H-M 'P -1'
_atom_sites_solution_hydrogens geom
_atom_sites_solution_primary direct
_atom_sites_solution_secondary difmap
_audit_creation_method SHELXL-97
_cell_angle_alpha 62.7900(11)
_cell_angle_beta 78.0550(12)
_cell_angle_gamma 78.4120(12)
_cell_formula_units_Z 2
_cell_length_a 7.5470(2)
_cell_length_b 11.2769(2)
_cell_length_c 11.2845(2)
_cell_measurement_reflns_used 16431
_cell_measurement_temperature 295(2)
_cell_measurement_theta_max 27.5
_cell_measurement_theta_min 1
_cell_volume 829.36(3)
_computing_cell_refinement 'HKL Denzo & Scalepack (Otwinowski & Minor)'
_computing_data_collection 'COLLECT (Nonius BV)'
_computing_data_reduction 'HKL Denzo & Scalepack (Otwinowski & Minor)'
_computing_molecular_graphics SHELXTL
_computing_publication_material SHELXTL
_computing_structure_refinement 'SHELXL-97 (Sheldrick, 1997)'
_computing_structure_solution 'SHELXS-97 (Sheldrick, 1990)'
_diffrn_ambient_temperature 295(2)
_diffrn_measured_fraction_theta_full 0.982
_diffrn_measured_fraction_theta_max 0.982
_diffrn_measurement_method CCD
_diffrn_radiation_monochromator graphite
_diffrn_radiation_source 'fine-focus sealed tube'
_diffrn_radiation_type MoK\a
_diffrn_radiation_wavelength 0.71073
_diffrn_reflns_av_R_equivalents 0.0289
_diffrn_reflns_av_sigmaI/netI 0.0376
_diffrn_reflns_limit_h_max 9
_diffrn_reflns_limit_h_min -9
_diffrn_reflns_limit_k_max 14
_diffrn_reflns_limit_k_min -13
_diffrn_reflns_limit_l_max 14
_diffrn_reflns_limit_l_min -14
_diffrn_reflns_number 6276
_diffrn_reflns_theta_full 27.44
_diffrn_reflns_theta_max 27.44
_diffrn_reflns_theta_min 2.05
_exptl_absorpt_coefficient_mu 1.153
_exptl_absorpt_correction_T_max 0.892
_exptl_absorpt_correction_T_min 0.722
_exptl_absorpt_correction_type multi-scan
_exptl_absorpt_process_details
;
multi-scan from symmetry-related measurements
Sortav (Blessing 1995)
;
_exptl_crystal_colour yellow
_exptl_crystal_density_diffrn 1.600
_exptl_crystal_density_method 'not measured'
_exptl_crystal_description plate
_exptl_crystal_F_000 400
_exptl_crystal_size_max 0.25
_exptl_crystal_size_mid 0.20
_exptl_crystal_size_min 0.10
_refine_diff_density_max 1.115
_refine_diff_density_min -0.677
_refine_diff_density_rms 0.211
_refine_ls_extinction_coef 0.26(2)
_refine_ls_extinction_expression Fc^*^=kFc[1+0.001xFc^2^\l^3^/sin(2\q)]^-1/4^
_refine_ls_extinction_method SHELXL
_refine_ls_goodness_of_fit_ref 1.123
_refine_ls_hydrogen_treatment mixed
_refine_ls_matrix_type full
_refine_ls_number_parameters 191
_refine_ls_number_reflns 3711
_refine_ls_number_restraints 0
_refine_ls_restrained_S_all 1.123
_refine_ls_R_factor_all 0.0702
_refine_ls_R_factor_gt 0.0605
_refine_ls_shift/su_max 0.013
_refine_ls_shift/su_mean 0.001
_refine_ls_structure_factor_coef Fsqd
_refine_ls_weighting_details 'calc w=1/[\s^2^(Fo^2^)+(0.1201P)^2^+0.1557P] where P=(Fo^2^+2Fc^2^)/3'
_refine_ls_weighting_scheme calc
_refine_ls_wR_factor_gt 0.1658
_refine_ls_wR_factor_ref 0.1804
_reflns_number_gt 3201
_reflns_number_total 3711
_reflns_threshold_expression >2sigma(I)
_cod_data_source_file b912068h.txt
_cod_data_source_block ic11192
_cod_depositor_comments
;
The following automatic conversions were performed:
'_symmetry_cell_setting' value 'Triclinic' changed to 'triclinic'
according to '/home/saulius/struct/CIF-dictionaries/cif_core.dic'
dictionary named 'cif_core.dic' version 2.4.1 from 2010-06-29.

Automatic conversion script
Id: cif_fix_enum 1527 2010-12-29 10:47:43Z saulius 
;
_cod_original_sg_symbol_H-M P-1
_cod_database_code 7002536

loop_
_symmetry_equiv_pos_as_xyz
'x, y, z'
'-x, -y, -z'

loop_
_atom_site_label
_atom_site_type_symbol
_atom_site_fract_x
_atom_site_fract_y
_atom_site_fract_z
_atom_site_U_iso_or_equiv
_atom_site_adp_type
_atom_site_occupancy
_atom_site_symmetry_multiplicity
_atom_site_calc_flag
_atom_site_refinement_flags
_atom_site_disorder_assembly
_atom_site_disorder_group
Pd1 Pd 0.63116(4) 0.62483(3) 0.34332(3) 0.0688(3) Uani 1 1 d . . .
N1 N 0.3793(6) 0.7488(4) 0.2972(4) 0.0705(9) Uani 1 1 d . . .
N2 N 0.5892(7) 0.5816(4) 0.1949(4) 0.0729(10) Uani 1 1 d . . .
H2 H 0.6168 0.4911 0.2246 0.087 Uiso 1 1 calc R . .
N3 N 0.6861(8) 0.6889(5) 0.4697(5) 0.0831(12) Uani 1 1 d . . .
C1 C 0.8604(9) 0.4905(7) 0.3788(7) 0.0916(16) Uani 1 1 d . . .
H1A H 0.9421 0.5180 0.4137 0.137 Uiso 1 1 calc R . .
H1B H 0.9191 0.4867 0.2963 0.137 Uiso 1 1 calc R . .
H1C H 0.8283 0.4033 0.4430 0.137 Uiso 1 1 calc R . .
C2 C 0.2968(8) 0.8448(6) 0.3380(6) 0.0848(13) Uani 1 1 d . . .
H2A H 0.3514 0.8607 0.3953 0.102 Uiso 1 1 calc R . .
C3 C 0.1339(9) 0.9196(6) 0.2966(7) 0.0922(16) Uani 1 1 d . . .
H3A H 0.0786 0.9849 0.3257 0.111 Uiso 1 1 calc R . .
C4 C 0.0552(9) 0.8960(7) 0.2121(9) 0.105(2) Uani 1 1 d . . .
H4A H -0.0552 0.9446 0.1836 0.126 Uiso 1 1 calc R . .
C5 C 0.1394(9) 0.8006(6) 0.1697(7) 0.0906(15) Uani 1 1 d . . .
H5A H 0.0885 0.7855 0.1102 0.109 Uiso 1 1 calc R . .
C6 C 0.3005(7) 0.7268(5) 0.2157(5) 0.0742(11) Uani 1 1 d . . .
C7 C 0.3939(8) 0.6124(5) 0.1807(6) 0.0821(13) Uani 1 1 d . . .
H7A H 0.3343 0.5327 0.2389 0.099 Uiso 1 1 calc R . .
H7B H 0.3798 0.6358 0.0888 0.099 Uiso 1 1 calc R . .
C8 C 0.7267(11) 0.6462(7) 0.0679(6) 0.1002(18) Uani 1 1 d . . .
H8A H 0.8474 0.6263 0.0968 0.120 Uiso 1 1 calc R . .
C9 C 0.6754(14) 0.8000(7) 0.0074(8) 0.118(3) Uani 1 1 d . . .
H9A H 0.7595 0.8420 -0.0715 0.177 Uiso 1 1 calc R . .
H9B H 0.6808 0.8316 0.0723 0.177 Uiso 1 1 calc R . .
H9C H 0.5539 0.8223 -0.0162 0.177 Uiso 1 1 calc R . .
C10 C 0.7386(13) 0.5891(9) -0.0285(7) 0.112(2) Uani 1 1 d . . .
H10A H 0.8250 0.6318 -0.1056 0.168 Uiso 1 1 calc R . .
H10B H 0.6210 0.6041 -0.0563 0.168 Uiso 1 1 calc R . .
H10C H 0.7777 0.4944 0.0137 0.168 Uiso 1 1 calc R . .
C11 C 0.7236(8) 0.7430(6) 0.5220(5) 0.0772(12) Uani 1 1 d . . .
C12 C 0.7714(10) 0.8131(7) 0.5886(6) 0.0918(15) Uani 1 1 d . . .
H12A H 0.7125 0.7793 0.6797 0.138 Uiso 1 1 calc R . .
H12B H 0.7321 0.9074 0.5422 0.138 Uiso 1 1 calc R . .
H12C H 0.9013 0.7991 0.5879 0.138 Uiso 1 1 calc R . .
B1 B 0.7315(8) 0.1967(6) 0.2511(6) 0.0779(13) Uani 1 1 d . . .
F1 F 0.5993(6) 0.3025(4) 0.2467(6) 0.1194(14) Uani 1 1 d . . .
F2 F 0.8185(18) 0.2170(10) 0.1336(8) 0.262(6) Uani 1 1 d . . .
F3 F 0.6570(11) 0.0852(7) 0.2903(14) 0.234(5) Uani 1 1 d . . .
F4 F 0.8363(15) 0.1647(13) 0.3371(14) 0.281(7) Uani 1 1 d . . .

loop_
_atom_site_aniso_label
_atom_site_aniso_U_11
_atom_site_aniso_U_22
_atom_site_aniso_U_33
_atom_site_aniso_U_23
_atom_site_aniso_U_13
_atom_site_aniso_U_12
Pd1 0.0735(3) 0.0656(3) 0.0709(3) -0.0332(2) -0.01216(18) -0.00470(17)
N1 0.073(2) 0.065(2) 0.073(2) -0.0304(18) -0.0070(17) -0.0073(17)
N2 0.091(3) 0.0610(19) 0.071(2) -0.0336(17) -0.0077(19) -0.0094(18)
N3 0.091(3) 0.086(3) 0.082(3) -0.042(2) -0.022(2) -0.005(2)
C1 0.088(4) 0.088(3) 0.098(4) -0.044(3) -0.027(3) 0.014(3)
C2 0.086(3) 0.083(3) 0.092(3) -0.050(3) -0.012(3) 0.002(3)
C3 0.085(3) 0.082(3) 0.109(4) -0.050(3) -0.005(3) 0.003(3)
C4 0.078(3) 0.078(3) 0.139(6) -0.031(4) -0.026(4) 0.003(3)
C5 0.090(3) 0.073(3) 0.108(4) -0.032(3) -0.032(3) -0.006(3)
C6 0.084(3) 0.060(2) 0.078(3) -0.025(2) -0.018(2) -0.013(2)
C7 0.097(3) 0.068(2) 0.094(3) -0.041(2) -0.027(3) -0.006(2)
C8 0.126(5) 0.088(4) 0.082(3) -0.037(3) -0.001(3) -0.016(3)
C9 0.152(7) 0.085(4) 0.095(4) -0.022(3) 0.013(4) -0.041(4)
C10 0.127(6) 0.124(5) 0.089(4) -0.051(4) -0.004(4) -0.024(5)
C11 0.083(3) 0.081(3) 0.070(3) -0.033(2) -0.017(2) -0.007(2)
C12 0.105(4) 0.100(4) 0.087(3) -0.050(3) -0.015(3) -0.022(3)
B1 0.076(3) 0.076(3) 0.081(3) -0.036(3) -0.017(3) 0.004(2)
F1 0.093(2) 0.083(2) 0.176(4) -0.061(3) -0.008(3) 0.0045(18)
F2 0.352(14) 0.194(7) 0.143(5) -0.068(5) 0.028(7) 0.101(8)
F3 0.150(5) 0.117(4) 0.443(16) -0.142(7) -0.026(7) 0.005(4)
F4 0.258(10) 0.352(13) 0.389(14) -0.301(13) -0.227(11) 0.173(10)

loop_
_atom_type_symbol
_atom_type_description
_atom_type_scat_dispersion_real
_atom_type_scat_dispersion_imag
_atom_type_scat_source
C C 0.0033 0.0016 'International Tables Vol C Tables 4.2.6.8 and 6.1.1.4'
H H 0.0000 0.0000 'International Tables Vol C Tables 4.2.6.8 and 6.1.1.4'
B B 0.0013 0.0007 'International Tables Vol C Tables 4.2.6.8 and 6.1.1.4'
N N 0.0061 0.0033 'International Tables Vol C Tables 4.2.6.8 and 6.1.1.4'
F F 0.0171 0.0103 'International Tables Vol C Tables 4.2.6.8 and 6.1.1.4'
Pd Pd -0.9988 1.0072 'International Tables Vol C Tables 4.2.6.8 and 6.1.1.4'

loop_
_geom_angle_atom_site_label_1
_geom_angle_atom_site_label_2
_geom_angle_atom_site_label_3
_geom_angle
_geom_angle_site_symmetry_1
_geom_angle_site_symmetry_3
_geom_angle_publ_flag
N3 Pd1 C1 89.9(3) . . ?
N3 Pd1 N2 172.44(17) . . ?
C1 Pd1 N2 91.5(2) . . ?
N3 Pd1 N1 97.3(2) . . ?
C1 Pd1 N1 172.3(2) . . ?
N2 Pd1 N1 81.71(18) . . ?
C6 N1 C2 118.8(5) . . ?
C6 N1 Pd1 112.7(3) . . ?
C2 N1 Pd1 128.5(4) . . ?
C7 N2 C8 118.0(5) . . ?
C7 N2 Pd1 109.0(3) . . ?
C8 N2 Pd1 109.7(4) . . ?
C7 N2 H2 106.5 . . ?
C8 N2 H2 106.5 . . ?
Pd1 N2 H2 106.5 . . ?
C11 N3 Pd1 168.7(5) . . ?
Pd1 C1 H1A 109.5 . . ?
Pd1 C1 H1B 109.5 . . ?
H1A C1 H1B 109.5 . . ?
Pd1 C1 H1C 109.5 . . ?
H1A C1 H1C 109.5 . . ?
H1B C1 H1C 109.5 . . ?
N1 C2 C3 121.6(6) . . ?
N1 C2 H2A 119.2 . . ?
C3 C2 H2A 119.2 . . ?
C4 C3 C2 118.8(6) . . ?
C4 C3 H3A 120.6 . . ?
C2 C3 H3A 120.6 . . ?
C5 C4 C3 119.7(6) . . ?
C5 C4 H4A 120.2 . . ?
C3 C4 H4A 120.2 . . ?
C4 C5 C6 119.5(6) . . ?
C4 C5 H5A 120.2 . . ?
C6 C5 H5A 120.2 . . ?
N1 C6 C5 121.6(5) . . ?
N1 C6 C7 116.1(4) . . ?
C5 C6 C7 122.2(5) . . ?
N2 C7 C6 112.8(4) . . ?
N2 C7 H7A 109.0 . . ?
C6 C7 H7A 109.0 . . ?
N2 C7 H7B 109.0 . . ?
C6 C7 H7B 109.0 . . ?
H7A C7 H7B 107.8 . . ?
C10 C8 C9 113.7(7) . . ?
C10 C8 N2 112.2(6) . . ?
C9 C8 N2 108.3(6) . . ?
C10 C8 H8A 107.5 . . ?
C9 C8 H8A 107.5 . . ?
N2 C8 H8A 107.5 . . ?
C8 C9 H9A 109.5 . . ?
C8 C9 H9B 109.5 . . ?
H9A C9 H9B 109.5 . . ?
C8 C9 H9C 109.5 . . ?
H9A C9 H9C 109.5 . . ?
H9B C9 H9C 109.5 . . ?
C8 C10 H10A 109.5 . . ?
C8 C10 H10B 109.5 . . ?
H10A C10 H10B 109.5 . . ?
C8 C10 H10C 109.5 . . ?
H10A C10 H10C 109.5 . . ?
H10B C10 H10C 109.5 . . ?
N3 C11 C12 179.7(7) . . ?
C11 C12 H12A 109.5 . . ?
C11 C12 H12B 109.5 . . ?
H12A C12 H12B 109.5 . . ?
C11 C12 H12C 109.5 . . ?
H12A C12 H12C 109.5 . . ?
H12B C12 H12C 109.5 . . ?
F4 B1 F2 112.7(10) . . ?
F4 B1 F3 103.6(10) . . ?
F2 B1 F3 103.9(9) . . ?
F4 B1 F1 112.9(6) . . ?
F2 B1 F1 112.0(6) . . ?
F3 B1 F1 111.0(6) . . ?

loop_
_geom_bond_atom_site_label_1
_geom_bond_atom_site_label_2
_geom_bond_distance
_geom_bond_site_symmetry_2
_geom_bond_publ_flag
Pd1 N3 2.008(5) . ?
Pd1 C1 2.031(6) . ?
Pd1 N2 2.042(4) . ?
Pd1 N1 2.125(4) . ?
N1 C6 1.326(7) . ?
N1 C2 1.356(7) . ?
N2 C7 1.470(8) . ?
N2 C8 1.548(8) . ?
N2 H2 0.9100 . ?
N3 C11 1.127(7) . ?
C1 H1A 0.9600 . ?
C1 H1B 0.9600 . ?
C1 H1C 0.9600 . ?
C2 C3 1.379(9) . ?
C2 H2A 0.9300 . ?
C3 C4 1.365(11) . ?
C3 H3A 0.9300 . ?
C4 C5 1.363(10) . ?
C4 H4A 0.9300 . ?
C5 C6 1.379(8) . ?
C5 H5A 0.9300 . ?
C6 C7 1.517(7) . ?
C7 H7A 0.9700 . ?
C7 H7B 0.9700 . ?
C8 C10 1.477(10) . ?
C8 C9 1.544(10) . ?
C8 H8A 0.9800 . ?
C9 H9A 0.9600 . ?
C9 H9B 0.9600 . ?
C9 H9C 0.9600 . ?
C10 H10A 0.9600 . ?
C10 H10B 0.9600 . ?
C10 H10C 0.9600 . ?
C11 C12 1.444(8) . ?
C12 H12A 0.9600 . ?
C12 H12B 0.9600 . ?
C12 H12C 0.9600 . ?
B1 F4 1.256(9) . ?
B1 F2 1.290(9) . ?
B1 F3 1.329(9) . ?
B1 F1 1.382(7) . ?
